data_7028875
loop_
_publ_author_name
'Zhou, Wen'
'Saper, Noam I.'
'Krogman, Jeremy P.'
'Foxman, Bruce M.'
'Thomas, Christine M.'

_publ_section_title
;
 Effect of ligand modification on the reactivity of phosphinoamide-bridged
 heterobimetallic Zr/Co complexes.
;
_journal_issue 5
_journal_name_full 'Dalton transactions (Cambridge, England : 2003)'
_journal_page_first 1984
_journal_page_last 1989
_journal_paper_doi 10.1039/c3dt52133h
_journal_volume 43
_journal_year 2014
_chemical_formula_moiety 'C42 H69 Br2 Co1 N3 P3 Zr1'
_chemical_formula_sum 'C42 H69 Br2 Co N3 P3 Zr'
_chemical_formula_weight 1018.91
_space_group_IT_number 14
_symmetry_cell_setting monoclinic
_symmetry_space_group_name_Hall '-P 2yn'
_symmetry_space_group_name_H-M 'P 1 21/n 1'
_atom_sites_solution_hydrogens difmap
_atom_sites_solution_primary direct
_audit_creation_date 13-04-15
_audit_creation_method CRYSTALS_ver_14.41
_cell_angle_alpha 90
_cell_angle_beta 97.6840(10)
_cell_angle_gamma 90
_cell_formula_units_Z 4
_cell_length_a 12.0391(3)
_cell_length_b 19.7151(5)
_cell_length_c 21.9331(6)
_cell_measurement_reflns_used 9875
_cell_measurement_temperature 135
_cell_measurement_theta_max 28
_cell_measurement_theta_min 3
_cell_volume 5159.1(2)
_computing_cell_refinement 'Apex2 (Bruker AXS, 2006)'
_computing_data_collection 'Apex2 (Bruker AXS, 2006)'
_computing_data_reduction 'Apex2 (Bruker AXS, 2006)'
_computing_molecular_graphics 'CAMERON (Watkin et al., 1996)'
_computing_publication_material 'CRYSTALS (Betteridge et al., 2003)'
_computing_structure_refinement 'CRYSTALS (Betteridge et al., 2003)'
_computing_structure_solution 'SIR92 (Altomare et al., 1994)'
_diffrn_ambient_temperature 135
_diffrn_measured_fraction_theta_full 0.999
_diffrn_measured_fraction_theta_max 0.999
_diffrn_measurement_device Area
_diffrn_measurement_device_type 'Bruker Kappa Apex2'
_diffrn_measurement_method '\f & \w scans'
_diffrn_radiation_monochromator graphite
_diffrn_radiation_type 'Mo K\a'
_diffrn_radiation_wavelength 0.71073
_diffrn_reflns_av_R_equivalents 0.042
_diffrn_reflns_limit_h_max 15
_diffrn_reflns_limit_h_min -15
_diffrn_reflns_limit_k_max 26
_diffrn_reflns_limit_k_min 0
_diffrn_reflns_limit_l_max 28
_diffrn_reflns_limit_l_min 0
_diffrn_reflns_number 12445
_diffrn_reflns_theta_full 28.004
_diffrn_reflns_theta_max 28.004
_diffrn_reflns_theta_min 1.394
_diffrn_standards_number 0
_exptl_absorpt_coefficient_mu 2.194
_exptl_absorpt_correction_T_max 0.67
_exptl_absorpt_correction_T_min 0.55
_exptl_absorpt_correction_type numerical
_exptl_absorpt_process_details
; 
 Analytical Absorption (De Meulenaer & Tompa, 1965) 
;
_exptl_crystal_colour yellow
_exptl_crystal_density_diffrn 1.312
_exptl_crystal_density_method 'not measured'
_exptl_crystal_description 'prism fragment'
_exptl_crystal_F_000 2096
_exptl_crystal_size_max 0.279
_exptl_crystal_size_mid 0.276
_exptl_crystal_size_min 0.184
_platon_squeeze_details
;
During the structure solution, electron density difference maps
revealed that there were disordered solvent molecule(s) which
could not be successfully modeled.  The pentane solvate was 
highly disordered in a volume PLATON SQUEEZE reported to be
704.8 \%A3 per unit cell (13.6%). It appeared that the cavity area
contained ca. tfour pentane molecules, located near a center of 
symmetry at (0, 0, 0) and (0, 1/2, 1/2). Modeling with or without
restraints was unsuccessful, as was step by step acquisition of 
peaks using successive electron density difference maps.  
Thus, the structure factors were modified using the PLATON SQUEEZE
technique, in order to produce a ?solvate-free? structure factor set.
PLATON reported a total electron density of 158 e- per unit cell, 
likely representing four pentane molecules, consistent with our earlier 
observations.  Use of the SQUEEZE technique resulted in a decrease of
ca. 1.3 % in R.
;
_refine_diff_density_max 1.30
_refine_diff_density_min -1.07
_refine_ls_extinction_method None
_refine_ls_goodness_of_fit_ref 0.9491
_refine_ls_hydrogen_treatment constr
_refine_ls_matrix_type full
_refine_ls_number_parameters 469
_refine_ls_number_reflns 12445
_refine_ls_number_restraints 0
_refine_ls_R_factor_all 0.0440
_refine_ls_R_factor_gt 0.0291
_refine_ls_shift/su_max 0.0019913
_refine_ls_shift/su_mean 0.0000439
_refine_ls_structure_factor_coef Fsqd
_refine_ls_weighting_details
;
 Method= Modified Sheldrick 
 w=1/[\s^2^(F^2^) + ( 0.03P)^2^ + 4.30P] 
 ,where P=(max(Fo^2^,0) + 2Fc^2^)/3 
;
_refine_ls_weighting_scheme calc
_refine_ls_wR_factor_all 0.0713
_refine_ls_wR_factor_gt 0.0669
_refine_ls_wR_factor_ref 0.0713
_reflns_limit_h_max 15
_reflns_limit_h_min -15
_reflns_limit_k_max 26
_reflns_limit_k_min 0
_reflns_limit_l_max 28
_reflns_limit_l_min 0
_reflns_number_gt 9631
_reflns_number_total 12445
_reflns_threshold_expression I>2.0\s(I)
_oxford_diffrn_Wilson_B_factor 1.74
_oxford_diffrn_Wilson_scale 221.77
_oxford_refine_ls_r_factor_ref 0.0440
_oxford_refine_ls_scale 0.072012(7)
_oxford_reflns_number_all 12445
_oxford_reflns_threshold_expression_ref I>-10.0\s(I)
_oxford_structure_analysis_title 'ZW_595_0m in P2(1)/n'
_cod_data_source_file c3dt52133h.txt
_cod_data_source_block 5
_cod_original_sg_symbol_Hall -P2yn
_cod_original_sg_symbol_H-M 'P 1 21/n 1 '
_cod_original_formula_sum 'C42 H69 Br2 Co1 N3 P3 Zr1'
_cod_database_code 7028875

loop_
_symmetry_equiv_pos_as_xyz
x,y,z
-x,-y,-z
-x+1/2,y+1/2,-z+1/2
x+1/2,-y+1/2,z+1/2

loop_
_atom_site_label
_atom_site_type_symbol
_atom_site_fract_x
_atom_site_fract_y
_atom_site_fract_z
_atom_site_U_iso_or_equiv
_atom_site_occupancy
_atom_site_adp_type
_atom_site_refinement_flags_posn
Zr1 Zr 0.393304(15) 0.171029(10) 0.601817(9) 0.0156 1.0000 Uani .
Br1 Br -0.030450(18) 0.159874(15) 0.546538(12) 0.0381 1.0000 Uani .
Br2 Br 0.270321(18) 0.149548(12) 0.494752(10) 0.0274 1.0000 Uani .
Co1 Co 0.16209(2) 0.166252(15) 0.584719(13) 0.0202 1.0000 Uani .
P1 P 0.22175(5) 0.26588(3) 0.63082(3) 0.0235 1.0000 Uani .
P2 P 0.23193(4) 0.07935(3) 0.64755(2) 0.0196 1.0000 Uani .
P3 P 0.61598(4) 0.15719(3) 0.61494(2) 0.0180 1.0000 Uani .
N1 N 0.36200(14) 0.26060(9) 0.64749(8) 0.0211 1.0000 Uani .
N2 N 0.37329(14) 0.08454(9) 0.65569(8) 0.0201 1.0000 Uani .
N3 N 0.53508(14) 0.19470(9) 0.55666(8) 0.0188 1.0000 Uani .
C1 C 0.43418(17) 0.30503(11) 0.68588(10) 0.0239 1.0000 Uani .
C2 C 0.46448(19) 0.36841(11) 0.66546(12) 0.0290 1.0000 Uani .
C3 C 0.5384(2) 0.40965(13) 0.70363(13) 0.0366 1.0000 Uani .
C4 C 0.5801(2) 0.38668(15) 0.76196(14) 0.0427 1.0000 Uani .
C5 C 0.5510(2) 0.32400(15) 0.78333(12) 0.0389 1.0000 Uani .
C6 C 0.47765(19) 0.28324(13) 0.74452(11) 0.0300 1.0000 Uani .
C7 C 0.5737(3) 0.47710(14) 0.67982(16) 0.0541 1.0000 Uani .
C8 C 0.5974(3) 0.29977(19) 0.84680(13) 0.0586 1.0000 Uani .
C9 C 0.1901(2) 0.34519(13) 0.58685(14) 0.0388 1.0000 Uani .
C10 C 0.0639(3) 0.35898(18) 0.5741(2) 0.0716 1.0000 Uani .
C11 C 0.2422(3) 0.34359(14) 0.52795(14) 0.0511 1.0000 Uani .
C12 C 0.16600(19) 0.27928(13) 0.70516(12) 0.0319 1.0000 Uani .
C13 C 0.1988(2) 0.34614(14) 0.73773(15) 0.0446 1.0000 Uani .
C14 C 0.0382(2) 0.27028(15) 0.69993(15) 0.0466 1.0000 Uani .
C15 C 0.44800(17) 0.04119(11) 0.69404(10) 0.0225 1.0000 Uani .
C16 C 0.47254(18) -0.02387(11) 0.67565(11) 0.0256 1.0000 Uani .
C17 C 0.55207(19) -0.06412(12) 0.71154(12) 0.0321 1.0000 Uani .
C18 C 0.6022(2) -0.03907(13) 0.76728(12) 0.0371 1.0000 Uani .
C19 C 0.5782(2) 0.02568(14) 0.78747(11) 0.0363 1.0000 Uani .
C20 C 0.50268(19) 0.06554(13) 0.74990(11) 0.0295 1.0000 Uani .
C21 C 0.5859(2) -0.13104(13) 0.68625(15) 0.0434 1.0000 Uani .
C22 C 0.6355(3) 0.05366(18) 0.84791(14) 0.0589 1.0000 Uani .
C23 C 0.1915(2) 0.08296(12) 0.72672(11) 0.0303 1.0000 Uani .
C24 C 0.2216(2) 0.02065(14) 0.76626(12) 0.0385 1.0000 Uani .
C25 C 0.0674(2) 0.10044(15) 0.72557(13) 0.0445 1.0000 Uani .
C26 C 0.19255(19) -0.00712(12) 0.61952(11) 0.0279 1.0000 Uani .
C27 C 0.0669(2) -0.02164(14) 0.61774(13) 0.0399 1.0000 Uani .
C28 C 0.2264(2) -0.01778(13) 0.55619(12) 0.0365 1.0000 Uani .
C29 C 0.56311(18) 0.22140(11) 0.50074(9) 0.0215 1.0000 Uani .
C30 C 0.48251(18) 0.26038(11) 0.46434(10) 0.0255 1.0000 Uani .
C31 C 0.5027(2) 0.28819(12) 0.40891(11) 0.0292 1.0000 Uani .
C32 C 0.6047(2) 0.27630(14) 0.38873(11) 0.0353 1.0000 Uani .
C33 C 0.6876(2) 0.23769(15) 0.42336(12) 0.0409 1.0000 Uani .
C34 C 0.6655(2) 0.21112(13) 0.47943(11) 0.0328 1.0000 Uani .
C35 C 0.4134(2) 0.33037(15) 0.37242(13) 0.0452 1.0000 Uani .
C36 C 0.7995(3) 0.2258(2) 0.40114(16) 0.0766 1.0000 Uani .
C37 C 0.68344(18) 0.08122(11) 0.58746(10) 0.0233 1.0000 Uani .
C38 C 0.5933(2) 0.03894(12) 0.54988(11) 0.0295 1.0000 Uani .
C39 C 0.7471(2) 0.04133(13) 0.64078(12) 0.0349 1.0000 Uani .
C40 C 0.73532(17) 0.21020(11) 0.64866(10) 0.0246 1.0000 Uani .
C41 C 0.7192(2) 0.28474(12) 0.63287(13) 0.0361 1.0000 Uani .
C42 C 0.7537(2) 0.19925(16) 0.71844(11) 0.0407 1.0000 Uani .
H21 H 0.4368 0.3824 0.6246 0.0343 1.0000 Uiso R
H41 H 0.6298 0.4140 0.7869 0.0512 1.0000 Uiso R
H61 H 0.4575 0.2408 0.7588 0.0352 1.0000 Uiso R
H71 H 0.6159 0.4709 0.6463 0.0804 1.0000 Uiso R
H72 H 0.5095 0.5040 0.6651 0.0811 1.0000 Uiso R
H73 H 0.6174 0.5014 0.7115 0.0807 1.0000 Uiso R
H81 H 0.5727 0.2548 0.8545 0.0885 1.0000 Uiso R
H82 H 0.5726 0.3274 0.8786 0.0886 1.0000 Uiso R
H83 H 0.6763 0.2989 0.8517 0.0884 1.0000 Uiso R
H91 H 0.2216 0.3833 0.6118 0.0461 1.0000 Uiso R
H101 H 0.0344 0.3690 0.6124 0.1071 1.0000 Uiso R
H102 H 0.0531 0.3969 0.5463 0.1060 1.0000 Uiso R
H103 H 0.0263 0.3198 0.5552 0.1065 1.0000 Uiso R
H111 H 0.2072 0.3088 0.5019 0.0760 1.0000 Uiso R
H112 H 0.2302 0.3859 0.5072 0.0767 1.0000 Uiso R
H113 H 0.3209 0.3353 0.5349 0.0766 1.0000 Uiso R
H121 H 0.2013 0.2429 0.7317 0.0373 1.0000 Uiso R
H131 H 0.2781 0.3513 0.7435 0.0663 1.0000 Uiso R
H132 H 0.1716 0.3472 0.7768 0.0668 1.0000 Uiso R
H133 H 0.1678 0.3838 0.7126 0.0664 1.0000 Uiso R
H141 H 0.0134 0.2368 0.6691 0.0698 1.0000 Uiso R
H142 H 0.0186 0.2555 0.7404 0.0698 1.0000 Uiso R
H143 H 0.0037 0.3145 0.6882 0.0695 1.0000 Uiso R
H161 H 0.4378 -0.0405 0.6373 0.0302 1.0000 Uiso R
H181 H 0.6541 -0.0647 0.7925 0.0442 1.0000 Uiso R
H201 H 0.4877 0.1096 0.7619 0.0346 1.0000 Uiso R
H211 H 0.6310 -0.1557 0.7178 0.0649 1.0000 Uiso R
H212 H 0.6286 -0.1238 0.6529 0.0652 1.0000 Uiso R
H213 H 0.5240 -0.1580 0.6718 0.0652 1.0000 Uiso R
H221 H 0.6231 0.0229 0.8793 0.0892 1.0000 Uiso R
H222 H 0.7136 0.0573 0.8493 0.0888 1.0000 Uiso R
H223 H 0.6055 0.0960 0.8583 0.0883 1.0000 Uiso R
H231 H 0.2360 0.1205 0.7469 0.0351 1.0000 Uiso R
H241 H 0.2061 0.0288 0.8081 0.0580 1.0000 Uiso R
H242 H 0.3003 0.0095 0.7687 0.0576 1.0000 Uiso R
H243 H 0.1792 -0.0181 0.7491 0.0575 1.0000 Uiso R
H251 H 0.0253 0.0587 0.7148 0.0668 1.0000 Uiso R
H252 H 0.0549 0.1166 0.7658 0.0666 1.0000 Uiso R
H253 H 0.0457 0.1358 0.6949 0.0676 1.0000 Uiso R
H261 H 0.2327 -0.0401 0.6476 0.0330 1.0000 Uiso R
H271 H 0.0448 -0.0262 0.6593 0.0594 1.0000 Uiso R
H272 H 0.0226 0.0139 0.5945 0.0595 1.0000 Uiso R
H273 H 0.0510 -0.0633 0.5960 0.0601 1.0000 Uiso R
H281 H 0.1746 0.0084 0.5264 0.0545 1.0000 Uiso R
H282 H 0.2199 -0.0655 0.5465 0.0551 1.0000 Uiso R
H283 H 0.3019 -0.0038 0.5548 0.0541 1.0000 Uiso R
H301 H 0.4131 0.2681 0.4770 0.0304 1.0000 Uiso R
H321 H 0.6194 0.2944 0.3512 0.0422 1.0000 Uiso R
H341 H 0.7196 0.1882 0.5028 0.0394 1.0000 Uiso R
H351 H 0.4407 0.3537 0.3418 0.0683 1.0000 Uiso R
H352 H 0.3859 0.3621 0.3977 0.0686 1.0000 Uiso R
H353 H 0.3510 0.3043 0.3558 0.0694 1.0000 Uiso R
H361 H 0.8567 0.2354 0.4330 0.1149 1.0000 Uiso R
H362 H 0.8050 0.1796 0.3887 0.1154 1.0000 Uiso R
H363 H 0.8061 0.2539 0.3670 0.1146 1.0000 Uiso R
H371 H 0.7366 0.0954 0.5598 0.0274 1.0000 Uiso R
H381 H 0.5310 0.0317 0.5730 0.0433 1.0000 Uiso R
H382 H 0.5653 0.0619 0.5121 0.0428 1.0000 Uiso R
H383 H 0.6228 -0.0043 0.5398 0.0440 1.0000 Uiso R
H391 H 0.7749 -0.0006 0.6240 0.0520 1.0000 Uiso R
H392 H 0.6965 0.0296 0.6708 0.0513 1.0000 Uiso R
H393 H 0.8097 0.0677 0.6598 0.0519 1.0000 Uiso R
H401 H 0.8019 0.1946 0.6311 0.0295 1.0000 Uiso R
H411 H 0.7843 0.3098 0.6506 0.0542 1.0000 Uiso R
H412 H 0.7106 0.2930 0.5905 0.0530 1.0000 Uiso R
H413 H 0.6551 0.3022 0.6492 0.0534 1.0000 Uiso R
H421 H 0.6914 0.2161 0.7355 0.0601 1.0000 Uiso R
H422 H 0.8209 0.2227 0.7367 0.0606 1.0000 Uiso R
H423 H 0.7616 0.1519 0.7275 0.0608 1.0000 Uiso R

loop_
_atom_site_aniso_label
_atom_site_aniso_U_11
_atom_site_aniso_U_22
_atom_site_aniso_U_33
_atom_site_aniso_U_23
_atom_site_aniso_U_13
_atom_site_aniso_U_12
Zr1 0.01142(9) 0.01720(9) 0.01802(9) -0.00097(7) 0.00090(7) -0.00043(7)
Br1 0.01175(10) 0.06252(18) 0.03877(14) -0.01133(12) -0.00168(9) -0.00411(10)
Br2 0.02204(11) 0.03841(13) 0.02097(11) -0.00124(9) 0.00016(8) -0.00459(9)
Co1 0.01234(13) 0.02453(15) 0.02292(14) -0.00325(11) -0.00073(10) -0.00091(11)
P1 0.0143(3) 0.0199(3) 0.0356(3) -0.0037(2) 0.0006(2) 0.0020(2)
P2 0.0160(3) 0.0203(3) 0.0233(3) -0.0023(2) 0.0050(2) -0.0026(2)
P3 0.0133(2) 0.0217(3) 0.0188(2) 0.0007(2) 0.00134(19) 0.0004(2)
N1 0.0140(8) 0.0201(9) 0.0290(9) -0.0050(7) 0.0018(7) -0.0009(7)
N2 0.0153(8) 0.0199(9) 0.0248(9) 0.0014(7) 0.0015(7) -0.0022(7)
N3 0.0144(8) 0.0225(9) 0.0196(8) 0.0023(7) 0.0023(7) 0.0000(7)
C1 0.0125(10) 0.0262(11) 0.0332(12) -0.0114(9) 0.0042(8) 0.0004(8)
C2 0.0211(11) 0.0252(12) 0.0417(13) -0.0105(10) 0.0076(10) -0.0020(9)
C3 0.0229(12) 0.0292(13) 0.0599(17) -0.0207(12) 0.0141(11) -0.0040(10)
C4 0.0209(12) 0.0498(17) 0.0571(18) -0.0327(14) 0.0044(12) -0.0033(11)
C5 0.0238(12) 0.0521(17) 0.0397(14) -0.0210(12) 0.0003(10) 0.0050(11)
C6 0.0210(11) 0.0328(13) 0.0357(13) -0.0088(10) 0.0017(9) 0.0023(9)
C7 0.0415(17) 0.0343(15) 0.090(2) -0.0190(15) 0.0214(16) -0.0155(13)
C8 0.0489(19) 0.083(2) 0.0388(16) -0.0206(16) -0.0126(14) 0.0040(17)
C9 0.0307(13) 0.0253(13) 0.0582(17) 0.0056(11) -0.0017(12) 0.0054(10)
C10 0.0371(18) 0.052(2) 0.120(3) 0.032(2) -0.0100(19) 0.0147(15)
C11 0.069(2) 0.0325(15) 0.0485(17) 0.0097(13) -0.0027(15) 0.0054(14)
C12 0.0211(11) 0.0322(13) 0.0440(14) -0.0142(11) 0.0097(10) -0.0010(10)
C13 0.0274(13) 0.0410(15) 0.0670(19) -0.0288(14) 0.0123(13) -0.0038(11)
C14 0.0246(13) 0.0505(17) 0.0676(19) -0.0274(15) 0.0165(13) -0.0080(12)
C15 0.0178(10) 0.0234(11) 0.0269(11) 0.0069(9) 0.0048(8) -0.0004(8)
C16 0.0202(11) 0.0243(11) 0.0337(12) 0.0050(9) 0.0083(9) -0.0013(9)
C17 0.0225(12) 0.0260(12) 0.0502(15) 0.0149(11) 0.0135(11) 0.0007(9)
C18 0.0244(12) 0.0407(15) 0.0462(15) 0.0218(12) 0.0052(11) 0.0052(11)
C19 0.0270(13) 0.0479(16) 0.0330(13) 0.0093(11) 0.0006(10) 0.0003(11)
C20 0.0257(12) 0.0322(13) 0.0300(12) 0.0023(10) 0.0015(9) 0.0018(10)
C21 0.0347(15) 0.0264(13) 0.072(2) 0.0124(13) 0.0170(14) 0.0080(11)
C22 0.0505(19) 0.077(2) 0.0422(17) -0.0001(16) -0.0180(14) 0.0098(17)
C23 0.0321(13) 0.0322(13) 0.0284(12) -0.0017(10) 0.0111(10) -0.0013(10)
C24 0.0376(15) 0.0460(16) 0.0340(13) 0.0074(11) 0.0126(11) -0.0006(12)
C25 0.0449(16) 0.0519(17) 0.0413(15) 0.0017(13) 0.0228(13) 0.0117(13)
C26 0.0254(12) 0.0239(11) 0.0359(12) -0.0050(10) 0.0094(9) -0.0059(9)
C27 0.0309(14) 0.0376(14) 0.0535(16) -0.0101(12) 0.0142(12) -0.0165(11)
C28 0.0413(15) 0.0322(13) 0.0380(14) -0.0113(11) 0.0130(11) -0.0119(11)
C29 0.0215(11) 0.0234(11) 0.0193(10) 0.0015(8) 0.0016(8) -0.0015(8)
C30 0.0188(11) 0.0305(12) 0.0272(11) 0.0052(9) 0.0030(9) -0.0012(9)
C31 0.0283(12) 0.0295(12) 0.0284(12) 0.0071(9) -0.0018(9) -0.0036(10)
C32 0.0393(14) 0.0444(15) 0.0229(12) 0.0117(10) 0.0068(10) 0.0012(12)
C33 0.0344(14) 0.0565(17) 0.0349(14) 0.0150(12) 0.0160(11) 0.0110(12)
C34 0.0271(12) 0.0447(15) 0.0274(12) 0.0119(10) 0.0063(10) 0.0115(11)
C35 0.0343(14) 0.0577(18) 0.0418(15) 0.0255(13) -0.0017(12) 0.0020(13)
C36 0.054(2) 0.129(3) 0.056(2) 0.050(2) 0.0384(17) 0.041(2)
C37 0.0194(10) 0.0219(11) 0.0303(11) 0.0013(9) 0.0092(9) 0.0019(8)
C38 0.0301(12) 0.0277(12) 0.0326(12) -0.0066(10) 0.0113(10) -0.0022(10)
C39 0.0226(12) 0.0320(13) 0.0494(15) 0.0111(11) 0.0027(10) 0.0052(10)
C40 0.0138(10) 0.0313(12) 0.0287(11) -0.0064(9) 0.0029(8) -0.0028(9)
C41 0.0243(12) 0.0300(13) 0.0530(16) -0.0111(11) 0.0020(11) -0.0067(10)
C42 0.0273(13) 0.0654(19) 0.0279(13) -0.0084(12) -0.0015(10) -0.0093(12)

loop_
_atom_type_symbol
_atom_type_scat_dispersion_real
_atom_type_scat_dispersion_imag
_atom_type_scat_Cromer_Mann_a1
_atom_type_scat_Cromer_Mann_b1
_atom_type_scat_Cromer_Mann_a2
_atom_type_scat_Cromer_Mann_b2
_atom_type_scat_Cromer_Mann_a3
_atom_type_scat_Cromer_Mann_b3
_atom_type_scat_Cromer_Mann_a4
_atom_type_scat_Cromer_Mann_b4
_atom_type_scat_Cromer_Mann_c
_atom_type_scat_source
C 0.0033 0.0016 2.3100 20.8439 1.0200 10.2075 1.5886 0.5687 0.8650 51.6512 0.2156 'International Tables Vol C 4.2.6.8 and 6.1.1.4'
H 0.0000 0.0000 0.4930 10.5109 0.3229 26.1257 0.1402 3.1424 0.0408 57.7998 0.0030 'International Tables Vol C 4.2.6.8 and 6.1.1.4'
N 0.0061 0.0033 12.2126 0.0057 3.1322 9.8933 2.0125 28.9975 1.1663 0.5826 -11.5290 'International Tables Vol C 4.2.6.8 and 6.1.1.4'
P 0.1023 0.0942 6.4345 1.9067 4.1791 27.1570 1.7800 0.5260 1.4908 68.1645 1.1149 'International Tables Vol C 4.2.6.8 and 6.1.1.4'
Co 0.3494 0.9721 12.2841 4.2791 7.3409 0.2784 4.0034 13.5359 2.3488 71.1692 1.0118 'International Tables Vol C 4.2.6.8 and 6.1.1.4'
Br -0.2901 2.4595 17.1789 2.1723 5.2358 16.5796 5.6377 0.2609 3.9851 41.4328 2.9557 'International Tables Vol C 4.2.6.8 and 6.1.1.4'
Zr -2.9673 0.5597 17.8765 1.2762 10.9480 11.9160 5.4173 0.1176 3.6572 87.6627 2.0693 'International Tables Vol C 4.2.6.8 and 6.1.1.4'

loop_
_geom_angle_atom_site_label_1
_geom_angle_atom_site_label_2
_geom_angle_atom_site_label_3
_geom_angle
_geom_angle_publ_flag
Br2 Zr1 Co1 55.783(9) yes
Br2 Zr1 P1 88.140(14) yes
Co1 Zr1 P1 47.257(13) yes
Br2 Zr1 P2 83.492(13) yes
Co1 Zr1 P2 47.314(13) yes
P1 Zr1 P2 78.433(16) yes
Br2 Zr1 P3 121.014(14) yes
Co1 Zr1 P3 172.023(15) yes
P1 Zr1 P3 140.453(17) yes
P2 Zr1 P3 127.043(17) yes
Br2 Zr1 N1 116.54(5) yes
Co1 Zr1 N1 81.41(5) yes
P1 Zr1 N1 34.48(5) yes
P2 Zr1 N1 100.78(5) yes
P3 Zr1 N1 106.11(5) yes
Br2 Zr1 N2 106.06(5) yes
Co1 Zr1 N2 81.93(5) yes
P1 Zr1 N2 105.01(5) yes
P2 Zr1 N2 34.62(5) yes
P3 Zr1 N2 92.60(5) yes
Br2 Zr1 N3 90.60(5) yes
Co1 Zr1 N3 142.96(5) yes
P1 Zr1 N3 126.41(5) yes
P2 Zr1 N3 154.39(5) yes
P3 Zr1 N3 38.73(5) yes
N1 Zr1 N2 111.95(7) yes
N1 Zr1 N3 104.13(7) yes
N2 Zr1 N3 126.53(7) yes
Zr1 Br2 Co1 64.569(9) yes
Br2 Co1 Br1 107.484(13) yes
Br2 Co1 Zr1 59.648(9) yes
Br1 Co1 Zr1 167.092(15) yes
Br2 Co1 P1 107.078(19) yes
Br1 Co1 P1 116.058(19) yes
Zr1 Co1 P1 70.019(16) yes
Br2 Co1 P2 100.745(18) yes
Br1 Co1 P2 115.998(19) yes
Zr1 Co1 P2 70.177(15) yes
P1 Co1 P2 108.02(2) yes
Zr1 P1 Co1 62.724(15) yes
Co1 P1 N1 106.89(6) yes
Zr1 P1 C9 122.04(9) yes
Co1 P1 C9 117.78(9) yes
N1 P1 C9 107.25(11) yes
Zr1 P1 C12 129.03(8) yes
Co1 P1 C12 112.41(8) yes
N1 P1 C12 106.68(10) yes
C9 P1 C12 105.25(12) yes
Zr1 P2 Co1 62.509(15) yes
Zr1 P2 N2 45.08(6) yes
Co1 P2 N2 107.59(6) yes
Zr1 P2 C23 124.25(8) yes
Co1 P2 C23 114.30(8) yes
N2 P2 C23 106.46(10) yes
Zr1 P2 C26 127.36(7) yes
Co1 P2 C26 115.61(8) yes
N2 P2 C26 107.47(10) yes
C23 P2 C26 104.89(11) yes
Zr1 P3 N3 53.06(6) yes
Zr1 P3 C37 121.84(7) yes
N3 P3 C37 110.28(9) yes
Zr1 P3 C40 134.44(7) yes
N3 P3 C40 113.44(10) yes
C37 P3 C40 103.72(10) yes
P1 N1 Zr1 100.85(8) yes
P1 N1 C1 127.21(14) yes
Zr1 N1 C1 131.85(13) yes
P2 N2 Zr1 100.30(8) yes
P2 N2 C15 124.84(14) yes
Zr1 N2 C15 134.71(13) yes
P3 N3 Zr1 88.21(7) yes
P3 N3 C29 130.13(14) yes
Zr1 N3 C29 141.29(14) yes
N1 C1 C2 121.7(2) yes
N1 C1 C6 118.7(2) yes
C2 C1 C6 119.5(2) yes
C1 C2 C3 120.2(2) yes
C1 C2 H21 119.2 no
C3 C2 H21 120.6 no
C2 C3 C4 119.1(2) yes
C2 C3 C7 119.4(3) yes
C4 C3 C7 121.5(2) yes
C3 C4 C5 121.8(2) yes
C3 C4 H41 118.7 no
C5 C4 H41 119.5 no
C4 C5 C6 118.4(3) yes
C4 C5 C8 121.1(3) yes
C6 C5 C8 120.5(3) yes
C5 C6 C1 121.0(2) yes
C5 C6 H61 118.8 no
C1 C6 H61 120.2 no
C3 C7 H71 110.8 no
C3 C7 H72 110.6 no
H71 C7 H72 107.5 no
C3 C7 H73 110.3 no
H71 C7 H73 109.3 no
H72 C7 H73 108.2 no
C5 C8 H81 111.7 no
C5 C8 H82 112.2 no
H81 C8 H82 105.2 no
C5 C8 H83 110.8 no
H81 C8 H83 107.2 no
H82 C8 H83 109.4 no
P1 C9 C10 112.1(2) yes
P1 C9 C11 110.36(18) yes
C10 C9 C11 111.3(3) yes
P1 C9 H91 108.7 no
C10 C9 H91 105.5 no
C11 C9 H91 108.7 no
C9 C10 H101 110.2 no
C9 C10 H102 107.5 no
H101 C10 H102 110.7 no
C9 C10 H103 109.6 no
H101 C10 H103 109.3 no
H102 C10 H103 109.5 no
C9 C11 H111 109.0 no
C9 C11 H112 109.7 no
H111 C11 H112 108.5 no
C9 C11 H113 112.6 no
H111 C11 H113 108.8 no
H112 C11 H113 108.2 no
P1 C12 C13 115.54(19) yes
P1 C12 C14 113.10(18) yes
C13 C12 C14 109.2(2) yes
P1 C12 H121 103.6 no
C13 C12 H121 106.8 no
C14 C12 H121 108.0 no
C12 C13 H131 110.3 no
C12 C13 H132 109.8 no
H131 C13 H132 109.6 no
C12 C13 H133 109.9 no
H131 C13 H133 107.3 no
H132 C13 H133 109.9 no
C12 C14 H141 110.1 no
C12 C14 H142 108.7 no
H141 C14 H142 109.9 no
C12 C14 H143 107.5 no
H141 C14 H143 110.0 no
H142 C14 H143 110.6 no
N2 C15 C16 121.52(19) yes
N2 C15 C20 119.8(2) yes
C16 C15 C20 118.6(2) yes
C15 C16 C17 121.1(2) yes
C15 C16 H161 119.5 no
C17 C16 H161 119.3 no
C16 C17 C18 118.7(2) yes
C16 C17 C21 119.1(2) yes
C18 C17 C21 122.1(2) yes
C17 C18 C19 121.6(2) yes
C17 C18 H181 120.8 no
C19 C18 H181 117.5 no
C18 C19 C20 118.5(2) yes
C18 C19 C22 121.5(2) yes
C20 C19 C22 120.0(3) yes
C15 C20 C19 121.4(2) yes
C15 C20 H201 118.8 no
C19 C20 H201 119.8 no
C17 C21 H211 109.6 no
C17 C21 H212 110.5 no
H211 C21 H212 108.5 no
C17 C21 H213 112.4 no
H211 C21 H213 107.8 no
H212 C21 H213 108.0 no
C19 C22 H221 107.9 no
C19 C22 H222 113.2 no
H221 C22 H222 106.3 no
C19 C22 H223 112.8 no
H221 C22 H223 106.7 no
H222 C22 H223 109.6 no
P2 C23 C24 115.36(17) yes
P2 C23 C25 111.64(17) yes
C24 C23 C25 110.4(2) yes
P2 C23 H231 104.7 no
C24 C23 H231 106.1 no
C25 C23 H231 108.1 no
C23 C24 H241 110.1 no
C23 C24 H242 111.9 no
H241 C24 H242 107.1 no
C23 C24 H243 110.1 no
H241 C24 H243 109.8 no
H242 C24 H243 107.7 no
C23 C25 H251 106.7 no
C23 C25 H252 109.2 no
H251 C25 H252 110.9 no
C23 C25 H253 110.0 no
H251 C25 H253 110.6 no
H252 C25 H253 109.4 no
P2 C26 C27 112.82(17) yes
P2 C26 C28 110.12(16) yes
C27 C26 C28 109.6(2) yes
P2 C26 H261 108.6 no
C27 C26 H261 107.1 no
C28 C26 H261 108.4 no
C26 C27 H271 112.3 no
C26 C27 H272 110.2 no
H271 C27 H272 110.4 no
C26 C27 H273 107.7 no
H271 C27 H273 108.8 no
H272 C27 H273 107.2 no
C26 C28 H281 108.2 no
C26 C28 H282 108.2 no
H281 C28 H282 109.8 no
C26 C28 H283 111.3 no
H281 C28 H283 110.4 no
H282 C28 H283 108.8 no
N3 C29 C30 118.06(19) yes
N3 C29 C34 124.16(19) yes
C30 C29 C34 117.8(2) yes
C29 C30 C31 121.9(2) yes
C29 C30 H301 120.2 no
C31 C30 H301 117.9 no
C30 C31 C32 118.9(2) yes
C30 C31 C35 119.3(2) yes
C32 C31 C35 121.8(2) yes
C31 C32 C33 121.3(2) yes
C31 C32 H321 119.8 no
C33 C32 H321 118.8 no
C32 C33 C34 118.5(2) yes
C32 C33 C36 120.8(2) yes
C34 C33 C36 120.6(2) yes
C33 C34 C29 121.6(2) yes
C33 C34 H341 119.0 no
C29 C34 H341 119.4 no
C31 C35 H351 111.6 no
C31 C35 H352 110.0 no
H351 C35 H352 107.1 no
C31 C35 H353 112.4 no
H351 C35 H353 109.8 no
H352 C35 H353 105.7 no
C33 C36 H361 109.1 no
C33 C36 H362 109.8 no
H361 C36 H362 109.6 no
C33 C36 H363 109.7 no
H361 C36 H363 110.1 no
H362 C36 H363 108.5 no
P3 C37 C38 108.00(15) yes
P3 C37 C39 111.47(16) yes
C38 C37 C39 112.43(19) yes
P3 C37 H371 108.9 no
C38 C37 H371 107.4 no
C39 C37 H371 108.6 no
C37 C38 H381 110.1 no
C37 C38 H382 110.5 no
H381 C38 H382 108.2 no
C37 C38 H383 110.7 no
H381 C38 H383 108.9 no
H382 C38 H383 108.4 no
C37 C39 H391 107.9 no
C37 C39 H392 110.0 no
H391 C39 H392 109.0 no
C37 C39 H393 109.7 no
H391 C39 H393 109.3 no
H392 C39 H393 110.9 no
P3 C40 C41 112.80(15) yes
P3 C40 C42 108.71(16) yes
C41 C40 C42 111.2(2) yes
P3 C40 H401 107.3 no
C41 C40 H401 107.4 no
C42 C40 H401 109.3 no
C40 C41 H411 109.5 no
C40 C41 H412 112.9 no
H411 C41 H412 106.7 no
C40 C41 H413 110.5 no
H411 C41 H413 108.5 no
H412 C41 H413 108.7 no
C40 C42 H421 109.3 no
C40 C42 H422 110.3 no
H421 C42 H422 109.4 no
C40 C42 H423 110.0 no
H421 C42 H423 108.8 no
H422 C42 H423 109.0 no

loop_
_geom_bond_atom_site_label_1
_geom_bond_atom_site_label_2
_geom_bond_distance
_geom_bond_publ_flag
Zr1 Br2 2.6374(3) yes
Zr1 Co1 2.7602(3) yes
Zr1 P1 2.9186(6) yes
Zr1 P2 2.9272(6) yes
Zr1 P3 2.6716(5) yes
Zr1 N1 2.0893(17) yes
Zr1 N2 2.1067(17) yes
Zr1 N3 2.1365(17) yes
Br1 Co1 2.3603(3) yes
Br2 Co1 2.5273(4) yes
Co1 P1 2.2807(6) yes
Co1 P2 2.2872(6) yes
P1 N1 1.6824(18) yes
P1 C9 1.850(3) yes
P1 C12 1.863(2) yes
P2 N2 1.6903(18) yes
P2 C23 1.866(2) yes
P2 C26 1.852(2) yes
P3 N3 1.6723(17) yes
P3 C37 1.843(2) yes
P3 C40 1.849(2) yes
N1 C1 1.427(3) yes
N2 C15 1.430(3) yes
N3 C29 1.416(3) yes
C1 C2 1.392(3) yes
C1 C6 1.390(3) yes
C2 C3 1.398(3) yes
C2 H21 0.953 no
C3 C4 1.386(4) yes
C3 C7 1.510(4) yes
C4 C5 1.383(4) yes
C4 H41 0.927 no
C5 C6 1.396(3) yes
C5 C8 1.507(4) yes
C6 H61 0.936 no
C7 H71 0.955 no
C7 H72 0.958 no
C7 H73 0.945 no
C8 H81 0.957 no
C8 H82 0.963 no
C8 H83 0.941 no
C9 C10 1.531(4) yes
C9 C11 1.510(4) yes
C9 H91 0.976 no
C10 H101 0.974 no
C10 H102 0.963 no
C10 H103 0.961 no
C11 H111 0.954 no
C11 H112 0.951 no
C11 H113 0.953 no
C12 C13 1.526(3) yes
C12 C14 1.538(3) yes
C12 H121 0.983 no
C13 H131 0.951 no
C13 H132 0.958 no
C13 H133 0.969 no
C14 H141 0.964 no
C14 H142 0.992 no
C14 H143 0.985 no
C15 C16 1.388(3) yes
C15 C20 1.396(3) yes
C16 C17 1.402(3) yes
C16 H161 0.947 no
C17 C18 1.381(4) yes
C17 C21 1.508(4) yes
C18 C19 1.394(4) yes
C18 H181 0.927 no
C19 C20 1.387(3) yes
C19 C22 1.514(4) yes
C20 H201 0.932 no
C21 H211 0.954 no
C21 H212 0.960 no
C21 H213 0.936 no
C22 H221 0.944 no
C22 H222 0.939 no
C22 H223 0.950 no
C23 C24 1.520(3) yes
C23 C25 1.531(4) yes
C23 H231 0.983 no
C24 H241 0.974 no
C24 H242 0.967 no
C24 H243 0.967 no
C25 H251 0.979 no
C25 H252 0.968 no
C25 H253 0.979 no
C26 C27 1.535(3) yes
C26 C28 1.514(3) yes
C26 H261 0.978 no
C27 H271 0.988 no
C27 H272 0.980 no
C27 H273 0.956 no
C28 H281 0.986 no
C28 H282 0.965 no
C28 H283 0.954 no
C29 C30 1.401(3) yes
C29 C34 1.391(3) yes
C30 C31 1.385(3) yes
C30 H301 0.927 no
C31 C32 1.380(3) yes
C31 C35 1.503(3) yes
C32 C33 1.396(3) yes
C32 H321 0.935 no
C33 C34 1.395(3) yes
C33 C36 1.511(4) yes
C34 H341 0.896 no
C35 H351 0.911 no
C35 H352 0.925 no
C35 H353 0.942 no
C36 H361 0.933 no
C36 H362 0.954 no
C36 H363 0.944 no
C37 C38 1.521(3) yes
C37 C39 1.528(3) yes
C37 H371 0.979 no
C38 H381 0.971 no
C38 H382 0.965 no
C38 H383 0.961 no
C39 H391 0.983 no
C39 H392 0.983 no
C39 H393 0.963 no
C40 C41 1.516(3) yes
C40 C42 1.532(3) yes
C40 H401 0.984 no
C41 H411 0.964 no
C41 H412 0.935 no
C41 H413 0.957 no
C42 H421 0.943 no
C42 H422 0.971 no
C42 H423 0.956 no

loop_
_platon_squeeze_void_nr
_platon_squeeze_void_average_x
_platon_squeeze_void_average_y
_platon_squeeze_void_average_z
_platon_squeeze_void_volume
_platon_squeeze_void_count_electrons
_platon_squeeze_void_content
1 -0.012 0.000 0.000 350 79 ' '
2 -0.110 0.500 0.500 350 79 ' '
